data_2311989
loop_
_publ_author_name
'Dammene Debbih, Ouafa'
'Sid, Assia'
'Bouchene, Rafika'
'Bouacida, Sofiane'
'Mazouz, Wissam'
'Gherraf, Noureddine'

_publ_section_title
;
 Two hydrazones derived from 1-aryl-3-(p-substituted
 phenyl)prop-2-en-1-one: synthesis, crystal structure, Hirshfeld surface
 analysis and in vitro biological properties.
;
_journal_coeditor_code FN3262
_journal_issue 'Pt 6'
_journal_name_full 'Acta crystallographica. Section C, Structural chemistry'
_journal_page_first 703
_journal_page_last 714
_journal_paper_doi 10.1107/S2053229618006812
_journal_volume 74
_journal_year 2018
_chemical_formula_iupac 'C25 H17 Cl1 N4 O4'
_chemical_formula_moiety 'C25 H17 Cl1 N4 O4'
_chemical_formula_sum 'C25 H17 Cl N4 O4'
_chemical_formula_weight 472.88
_chemical_name_systematic
(<i>Z</i>)-1-[(<i>E</i>)-3-(4-Chlorophenyl)-1-(naphthalen-1-yl)allylidene]-2-(2,4-dinitrophenyl)hydrazine
_space_group_crystal_system monoclinic
_space_group_IT_number 14
_space_group_name_Hall '-P 2ybc'
_space_group_name_H-M_alt 'P 1 21/c 1'
_atom_sites_solution_hydrogens geom
_atom_sites_solution_primary direct
_atom_sites_solution_secondary difmap
_audit_conform_dict_name cif_core.dic
_audit_conform_dict_version 2.4.3
_audit_creation_method 'WinGX routine CIF_UPDATE'
_cell_angle_alpha 90
_cell_angle_beta 100.571(2)
_cell_angle_gamma 90
_cell_formula_units_Z 4
_cell_length_a 7.3922(4)
_cell_length_b 20.9233(14)
_cell_length_c 14.7828(9)
_cell_measurement_reflns_used 2922
_cell_measurement_temperature 298(2)
_cell_measurement_theta_max 22.61
_cell_measurement_theta_min 2.4
_cell_volume 2247.6(2)
_computing_cell_refinement
;
APEX2 (Bruker, 2011)
;
_computing_data_collection
;
APEX2 (Bruker, 2011)
;
_computing_data_reduction
;
APEX2 (Bruker, 2011)
;
_computing_molecular_graphics
;
ORTEP-3 for Windows (Farrugia, 2012) and DIAMOND (Brandenburg & Berndt,
2001)
;
_computing_publication_material
;
WinGX (Farrugia, 2012) and <i>CRYSCAL</i> (T. Roisnel, local program)
;
_computing_structure_refinement
;
SHELXL97 (Sheldrick, 2008)
;
_computing_structure_solution
;
SHELXS97 (Sheldrick, 2008) and SIR2002 program (Burla <i>et al.</i>,
2005)
;
_diffrn_ambient_temperature 298(2)
_diffrn_measured_fraction_theta_full 0.986
_diffrn_measured_fraction_theta_max 0.986
_diffrn_measurement_device_type 'Bruker APEXII'
_diffrn_measurement_method 'CCD rotation images, thick slices'
_diffrn_radiation_monochromator graphite
_diffrn_radiation_type MoK\a
_diffrn_radiation_wavelength 0.71073
_diffrn_reflns_av_R_equivalents 0.0381
_diffrn_reflns_limit_h_max 8
_diffrn_reflns_limit_h_min -7
_diffrn_reflns_limit_k_max 24
_diffrn_reflns_limit_k_min -24
_diffrn_reflns_limit_l_max 17
_diffrn_reflns_limit_l_min -17
_diffrn_reflns_number 12563
_diffrn_reflns_theta_full 24.71
_diffrn_reflns_theta_max 24.71
_diffrn_reflns_theta_min 2.8
_exptl_absorpt_coefficient_mu 0.211
_exptl_absorpt_correction_T_max 0.981
_exptl_absorpt_correction_T_min 0.913
_exptl_absorpt_correction_type multi-scan
_exptl_absorpt_process_details
;
(SADABS; Sheldrick, 2002)
;
_exptl_crystal_colour red
_exptl_crystal_density_diffrn 1.397
_exptl_crystal_density_method 'not measured'
_exptl_crystal_description Needle
_exptl_crystal_F_000 976
_exptl_crystal_size_max 0.13
_exptl_crystal_size_mid 0.05
_exptl_crystal_size_min 0.03
_refine_diff_density_max 0.192
_refine_diff_density_min -0.283
_refine_ls_extinction_method none
_refine_ls_goodness_of_fit_ref 1.022
_refine_ls_hydrogen_treatment constr
_refine_ls_matrix_type full
_refine_ls_number_parameters 307
_refine_ls_number_reflns 3780
_refine_ls_number_restraints 0
_refine_ls_restrained_S_all 1.022
_refine_ls_R_factor_all 0.0935
_refine_ls_R_factor_gt 0.0525
_refine_ls_shift/su_max 0
_refine_ls_shift/su_mean 0
_refine_ls_structure_factor_coef Fsqd
_refine_ls_weighting_details 'calc w=1/[\s^2^(Fo^2^)+(0.0932P)^2^+0.1167P] where P=(Fo^2^+2Fc^2^)/3'
_refine_ls_weighting_scheme calc
_refine_ls_wR_factor_gt 0.1418
_refine_ls_wR_factor_ref 0.1665
_reflns_number_gt 2340
_reflns_number_total 3780
_reflns_threshold_expression >2sigma(I)
_cod_data_source_file fn3262sup1.cif
_cod_data_source_block H2
_cod_original_sg_symbol_H-M 'P 21/c'
_cod_database_code 2311989

loop_
_space_group_symop_operation_xyz
'x, y, z'
'-x, y+1/2, -z+1/2'
'-x, -y, -z'
'x, -y-1/2, z-1/2'

loop_
_atom_site_type_symbol
_atom_site_label
_atom_site_fract_x
_atom_site_fract_y
_atom_site_fract_z
_atom_site_U_iso_or_equiv
_atom_site_adp_type
_atom_site_calc_flag
_atom_site_refinement_flags
_atom_site_occupancy
_atom_site_symmetry_multiplicity
Cl Cl1 0.93794(14) 0.84936(4) 0.40527(7) 0.1075(4) Uani d . 1 1
N N2 0.7184(3) 0.37627(9) 0.58667(14) 0.0560(6) Uani d . 1 1
H H2A 0.7441 0.3749 0.6458 0.067 Uiso calc R 1 1
N N1 0.7413(3) 0.43191(9) 0.54119(14) 0.0552(6) Uani d . 1 1
O O1 0.7676(4) 0.29844(11) 0.72685(13) 0.0965(8) Uani d . 1 1
O O3 0.4168(4) 0.11197(11) 0.42511(17) 0.1062(8) Uani d . 1 1
C C32 0.6412(3) 0.26362(11) 0.58022(16) 0.0501(6) Uani d . 1 1
C C3 0.8611(3) 0.59650(11) 0.58416(17) 0.0534(6) Uani d . 1 1
H H3 0.8831 0.5973 0.6481 0.064 Uiso calc R 1 1
C C30 0.6663(3) 0.50137(10) 0.73798(16) 0.0497(6) Uani d . 1 1
C C34 0.5100(3) 0.21718(11) 0.43665(18) 0.0541(6) Uani d . 1 1
C C2 0.8146(4) 0.54067(12) 0.54467(18) 0.0574(7) Uani d . 1 1
H H2 0.7970 0.5390 0.4808 0.069 Uiso calc R 1 1
C C33 0.5674(3) 0.21077(12) 0.52979(18) 0.0542(6) Uani d . 1 1
H H33 0.5571 0.1718 0.5586 0.065 Uiso calc R 1 1
C C11 0.8817(3) 0.65724(11) 0.53786(17) 0.0500(6) Uani d . 1 1
C C29 0.4982(3) 0.52450(12) 0.68715(19) 0.0581(7) Uani d . 1 1
H H29 0.4791 0.5246 0.6232 0.070 Uiso calc R 1 1
O O2 0.6936(4) 0.20011(11) 0.70958(14) 0.1084(9) Uani d . 1 1
C C22 0.9691(4) 0.45568(13) 0.7485(2) 0.0687(8) Uani d . 1 1
H H22 1.0642 0.4412 0.7205 0.082 Uiso calc R 1 1
C C25 0.6898(4) 0.50055(12) 0.83553(17) 0.0607(7) Uani d . 1 1
N N3 0.7035(4) 0.25359(12) 0.67784(15) 0.0708(7) Uani d . 1 1
C C36 0.5963(3) 0.32661(12) 0.44216(17) 0.0561(7) Uani d . 1 1
H H36 0.6073 0.3649 0.4117 0.067 Uiso calc R 1 1
C C31 0.6550(3) 0.32353(11) 0.53817(16) 0.0460(6) Uani d . 1 1
C C13 0.8484(4) 0.72431(14) 0.4028(2) 0.0668(8) Uani d . 1 1
H H13 0.8134 0.7293 0.3395 0.080 Uiso calc R 1 1
C C1 0.7887(3) 0.48140(11) 0.59293(17) 0.0527(6) Uani d . 1 1
C C21 0.8130(3) 0.47949(11) 0.69606(17) 0.0536(6) Uani d . 1 1
C C16 0.9550(4) 0.70994(12) 0.58946(19) 0.0596(7) Uani d . 1 1
H H16 0.9923 0.7055 0.6527 0.072 Uiso calc R 1 1
C C15 0.9739(4) 0.76855(13) 0.5493(2) 0.0661(8) Uani d . 1 1
H H15 1.0229 0.8031 0.5851 0.079 Uiso calc R 1 1
C C14 0.9198(4) 0.77515(12) 0.4565(2) 0.0633(7) Uani d . 1 1
C C26 0.5464(6) 0.52525(15) 0.8769(2) 0.0852(10) Uani d . 1 1
H H26 0.5604 0.5261 0.9407 0.102 Uiso calc R 1 1
N N4 0.4275(4) 0.16207(12) 0.3849(2) 0.0766(7) Uani d . 1 1
C C35 0.5235(4) 0.27449(12) 0.39261(18) 0.0590(7) Uani d . 1 1
H H35 0.4834 0.2777 0.3294 0.071 Uiso calc R 1 1
O O4 0.3693(4) 0.16852(11) 0.30282(18) 0.1181(10) Uani d . 1 1
C C12 0.8288(4) 0.66594(13) 0.44310(18) 0.0596(7) Uani d . 1 1
H H12 0.7794 0.6318 0.4065 0.072 Uiso calc R 1 1
C C28 0.3648(4) 0.54648(14) 0.7308(3) 0.0786(9) Uani d . 1 1
H H28 0.2545 0.5610 0.6963 0.094 Uiso calc R 1 1
C C23 0.9876(5) 0.45285(15) 0.8457(3) 0.0900(11) Uani d . 1 1
H H23 1.0936 0.4358 0.8812 0.108 Uiso calc R 1 1
C C27 0.3896(6) 0.54761(15) 0.8252(3) 0.0947(12) Uani d . 1 1
H H27 0.2974 0.5640 0.8538 0.114 Uiso calc R 1 1
C C24 0.8503(6) 0.47504(16) 0.8864(2) 0.0831(10) Uani d . 1 1
H H24 0.8638 0.4732 0.9502 0.100 Uiso calc R 1 1

loop_
_atom_site_aniso_label
_atom_site_aniso_U_11
_atom_site_aniso_U_22
_atom_site_aniso_U_33
_atom_site_aniso_U_12
_atom_site_aniso_U_13
_atom_site_aniso_U_23
Cl1 0.1236(8) 0.0636(5) 0.1375(9) 0.0011(5) 0.0301(7) 0.0296(5)
N2 0.0744(15) 0.0485(12) 0.0461(12) -0.0070(10) 0.0139(11) -0.0018(10)
N1 0.0702(14) 0.0454(12) 0.0532(13) -0.0048(10) 0.0196(10) -0.0006(10)
O1 0.157(2) 0.0730(14) 0.0521(12) -0.0226(14) -0.0005(13) 0.0004(11)
O3 0.145(2) 0.0547(13) 0.1084(18) -0.0221(13) -0.0038(16) -0.0051(13)
C32 0.0548(15) 0.0514(14) 0.0453(14) 0.0031(12) 0.0126(11) 0.0016(12)
C3 0.0550(15) 0.0521(15) 0.0524(14) -0.0035(11) 0.0081(12) -0.0024(12)
C30 0.0605(16) 0.0364(12) 0.0519(15) -0.0075(11) 0.0098(13) 0.0008(11)
C34 0.0509(15) 0.0486(15) 0.0601(16) -0.0028(11) 0.0036(12) -0.0081(13)
C2 0.0687(17) 0.0523(15) 0.0538(15) -0.0033(13) 0.0176(13) -0.0006(12)
C33 0.0559(16) 0.0452(14) 0.0628(17) -0.0013(12) 0.0142(13) 0.0018(12)
C11 0.0454(14) 0.0477(14) 0.0581(16) 0.0004(11) 0.0131(12) -0.0026(12)
C29 0.0558(16) 0.0532(15) 0.0662(17) -0.0018(13) 0.0138(14) 0.0069(13)
O2 0.192(3) 0.0673(14) 0.0635(14) -0.0162(15) 0.0169(14) 0.0134(11)
C22 0.0606(18) 0.0592(16) 0.081(2) 0.0042(13) -0.0019(15) 0.0001(15)
C25 0.090(2) 0.0466(14) 0.0440(15) -0.0155(14) 0.0081(15) 0.0001(12)
N3 0.1024(19) 0.0575(14) 0.0529(15) -0.0068(13) 0.0149(13) 0.0038(13)
C36 0.0624(16) 0.0501(14) 0.0563(16) 0.0007(12) 0.0120(13) 0.0041(13)
C31 0.0456(14) 0.0461(13) 0.0484(14) 0.0008(11) 0.0141(11) -0.0019(11)
C13 0.0678(18) 0.0711(19) 0.0620(17) 0.0052(15) 0.0129(14) 0.0098(15)
C1 0.0554(15) 0.0494(14) 0.0542(15) -0.0046(12) 0.0129(12) -0.0045(12)
C21 0.0574(16) 0.0420(13) 0.0590(16) -0.0048(12) 0.0048(13) -0.0013(12)
C16 0.0577(16) 0.0539(16) 0.0669(17) -0.0036(13) 0.0105(13) -0.0078(14)
C15 0.0597(17) 0.0495(16) 0.089(2) -0.0074(13) 0.0145(16) -0.0082(15)
C14 0.0537(17) 0.0504(15) 0.087(2) 0.0030(12) 0.0171(15) 0.0074(15)
C26 0.135(3) 0.0618(19) 0.069(2) -0.023(2) 0.046(2) -0.0049(16)
N4 0.0838(18) 0.0639(17) 0.0758(18) -0.0057(13) -0.0023(14) -0.0106(14)
C35 0.0656(18) 0.0593(17) 0.0498(15) 0.0010(13) 0.0044(13) 0.0006(13)
O4 0.166(3) 0.0887(17) 0.0804(17) -0.0266(16) -0.0271(17) -0.0136(14)
C12 0.0607(17) 0.0536(15) 0.0645(18) -0.0025(12) 0.0112(14) -0.0050(13)
C28 0.074(2) 0.0643(18) 0.106(3) 0.0043(15) 0.0399(19) 0.0164(18)
C23 0.089(3) 0.071(2) 0.091(3) -0.0050(18) -0.034(2) 0.0108(19)
C27 0.112(3) 0.0601(19) 0.130(4) 0.0017(19) 0.071(3) 0.002(2)
C24 0.114(3) 0.073(2) 0.0547(18) -0.023(2) -0.005(2) 0.0013(16)

loop_
_atom_type_symbol
_atom_type_description
_atom_type_scat_dispersion_real
_atom_type_scat_dispersion_imag
_atom_type_scat_source
C C 0.0033 0.0016 'International Tables Vol C Tables 4.2.6.8 and 6.1.1.4'
H H 0 0 'International Tables Vol C Tables 4.2.6.8 and 6.1.1.4'
N N 0.0061 0.0033 'International Tables Vol C Tables 4.2.6.8 and 6.1.1.4'
O O 0.0106 0.006 'International Tables Vol C Tables 4.2.6.8 and 6.1.1.4'
Cl Cl 0.1484 0.1585 'International Tables Vol C Tables 4.2.6.8 and 6.1.1.4'

loop_
_geom_angle_atom_site_label_1
_geom_angle_atom_site_label_2
_geom_angle_atom_site_label_3
_geom_angle
C31 N2 N1 119.68(19)
C31 N2 H2A 120.2
N1 N2 H2A 120.2
C1 N1 N2 115.7(2)
C33 C32 C31 121.6(2)
C33 C32 N3 116.2(2)
C31 C32 N3 122.2(2)
C2 C3 C11 126.9(2)
C2 C3 H3 116.5
C11 C3 H3 116.5
C29 C30 C21 123.1(2)
C29 C30 C25 118.4(2)
C21 C30 C25 118.6(2)
C33 C34 C35 121.6(2)
C33 C34 N4 118.3(2)
C35 C34 N4 120.1(2)
C3 C2 C1 125.5(2)
C3 C2 H2 117.2
C1 C2 H2 117.2
C34 C33 C32 118.7(2)
C34 C33 H33 120.6
C32 C33 H33 120.6
C16 C11 C12 117.1(2)
C16 C11 C3 119.6(2)
C12 C11 C3 123.2(2)
C28 C29 C30 120.6(3)
C28 C29 H29 119.7
C30 C29 H29 119.7
C21 C22 C23 120.4(3)
C21 C22 H22 119.8
C23 C22 H22 119.8
C24 C25 C26 122.6(3)
C24 C25 C30 119.2(3)
C26 C25 C30 118.2(3)
O2 N3 O1 121.2(2)
O2 N3 C32 119.1(2)
O1 N3 C32 119.7(2)
C35 C36 C31 121.4(2)
C35 C36 H36 119.3
C31 C36 H36 119.3
N2 C31 C36 120.7(2)
N2 C31 C32 122.5(2)
C36 C31 C32 116.8(2)
C14 C13 C12 119.8(3)
C14 C13 H13 120.1
C12 C13 H13 120.1
N1 C1 C2 115.8(2)
N1 C1 C21 123.1(2)
C2 C1 C21 121.1(2)
C22 C21 C30 120.3(2)
C22 C21 C1 121.2(2)
C30 C21 C1 118.4(2)
C15 C16 C11 121.8(3)
C15 C16 H16 119.1
C11 C16 H16 119.1
C14 C15 C16 119.3(3)
C14 C15 H15 120.4
C16 C15 H15 120.4
C15 C14 C13 120.9(3)
C15 C14 Cl1 119.7(2)
C13 C14 Cl1 119.4(2)
C27 C26 C25 121.0(3)
C27 C26 H26 119.5
C25 C26 H26 119.5
O3 N4 O4 122.7(3)
O3 N4 C34 119.0(3)
O4 N4 C34 118.3(3)
C36 C35 C34 119.8(2)
C36 C35 H35 120.1
C34 C35 H35 120.1
C13 C12 C11 121.1(2)
C13 C12 H12 119.4
C11 C12 H12 119.4
C29 C28 C27 121.1(3)
C29 C28 H28 119.5
C27 C28 H28 119.5
C24 C23 C22 119.7(3)
C24 C23 H23 120.2
C22 C23 H23 120.2
C26 C27 C28 120.7(3)
C26 C27 H27 119.7
C28 C27 H27 119.7
C23 C24 C25 121.7(3)
C23 C24 H24 119.1
C25 C24 H24 119.1

loop_
_geom_bond_atom_site_label_1
_geom_bond_atom_site_label_2
_geom_bond_distance
Cl1 C14 1.743(3)
N2 C31 1.352(3)
N2 N1 1.370(3)
N2 H2A 0.8600
N1 C1 1.297(3)
O1 N3 1.226(3)
O3 N4 1.215(3)
C32 C33 1.388(3)
C32 C31 1.411(3)
C32 N3 1.447(3)
C3 C2 1.323(3)
C3 C11 1.465(3)
C3 H3 0.9300
C30 C29 1.415(3)
C30 C21 1.420(3)
C30 C25 1.421(3)
C34 C33 1.371(3)
C34 C35 1.377(3)
C34 N4 1.455(3)
C2 C1 1.461(3)
C2 H2 0.9300
C33 H33 0.9300
C11 C16 1.393(3)
C11 C12 1.395(3)
C29 C28 1.354(4)
C29 H29 0.9300
O2 N3 1.221(3)
C22 C21 1.361(4)
C22 C23 1.419(5)
C22 H22 0.9300
C25 C24 1.390(4)
C25 C26 1.415(4)
C36 C35 1.368(3)
C36 C31 1.407(3)
C36 H36 0.9300
C13 C14 1.373(4)
C13 C12 1.378(4)
C13 H13 0.9300
C1 C21 1.503(3)
C16 C15 1.381(4)
C16 H16 0.9300
C15 C14 1.364(4)
C15 H15 0.9300
C26 C27 1.349(5)
C26 H26 0.9300
N4 O4 1.218(3)
C35 H35 0.9300
C12 H12 0.9300
C28 C27 1.374(5)
C28 H28 0.9300
C23 C24 1.354(5)
C23 H23 0.9300
C27 H27 0.9300
C24 H24 0.9300

loop_
_geom_hbond_atom_site_label_D
_geom_hbond_atom_site_label_H
_geom_hbond_atom_site_label_A
_geom_hbond_site_symmetry_A
_geom_hbond_distance_DH
_geom_hbond_distance_HA
_geom_hbond_distance_DA
_geom_hbond_angle_DHA
_geom_hbond_publ_flag
N2 H2A O1 . 0.8600 1.9900 2.609(3) 128.00 yes
N2 H2A N3 . 0.8600 2.6100 2.911(3) 102.00 yes
C23 H23 O3 4_666 0.9300 2.5600 3.452(4) 160.00 yes
C36 H36 N1 . 0.9300 2.4300 2.751(3) 100.00 yes

loop_
_geom_torsion_atom_site_label_1
_geom_torsion_atom_site_label_2
_geom_torsion_atom_site_label_3
_geom_torsion_atom_site_label_4
_geom_torsion
C31 N2 N1 C1 174.8(2)
C11 C3 C2 C1 -177.6(2)
C35 C34 C33 C32 -0.1(4)
N4 C34 C33 C32 -178.1(2)
C31 C32 C33 C34 1.2(4)
N3 C32 C33 C34 -178.6(2)
C2 C3 C11 C16 -171.5(3)
C2 C3 C11 C12 9.3(4)
C21 C30 C29 C28 -178.1(2)
C25 C30 C29 C28 1.3(4)
C29 C30 C25 C24 176.8(2)
C21 C30 C25 C24 -3.7(3)
C29 C30 C25 C26 -2.4(3)
C21 C30 C25 C26 177.0(2)
C33 C32 N3 O2 2.2(4)
C31 C32 N3 O2 -177.6(2)
C33 C32 N3 O1 -178.9(3)
C31 C32 N3 O1 1.4(4)
N1 N2 C31 C36 -5.9(3)
N1 N2 C31 C32 175.2(2)
C35 C36 C31 N2 -176.8(2)
C35 C36 C31 C32 2.2(4)
C33 C32 C31 N2 176.8(2)
N3 C32 C31 N2 -3.4(4)
C33 C32 C31 C36 -2.2(3)
N3 C32 C31 C36 177.6(2)
N2 N1 C1 C2 179.6(2)
N2 N1 C1 C21 -1.5(3)
C3 C2 C1 N1 179.3(3)
C3 C2 C1 C21 0.4(4)
C23 C22 C21 C30 -0.5(4)
C23 C22 C21 C1 -178.5(2)
C29 C30 C21 C22 -177.7(2)
C25 C30 C21 C22 2.9(3)
C29 C30 C21 C1 0.4(3)
C25 C30 C21 C1 -179.1(2)
N1 C1 C21 C22 79.5(3)
C2 C1 C21 C22 -101.7(3)
N1 C1 C21 C30 -98.5(3)
C2 C1 C21 C30 80.3(3)
C12 C11 C16 C15 0.5(4)
C3 C11 C16 C15 -178.7(2)
C11 C16 C15 C14 -0.2(4)
C16 C15 C14 C13 -0.4(4)
C16 C15 C14 Cl1 178.5(2)
C12 C13 C14 C15 0.8(4)
C12 C13 C14 Cl1 -178.17(19)
C24 C25 C26 C27 -177.7(3)
C30 C25 C26 C27 1.6(4)
C33 C34 N4 O3 -2.0(4)
C35 C34 N4 O3 -179.9(3)
C33 C34 N4 O4 176.9(3)
C35 C34 N4 O4 -1.1(4)
C31 C36 C35 C34 -1.3(4)
C33 C34 C35 C36 0.2(4)
N4 C34 C35 C36 178.1(2)
C14 C13 C12 C11 -0.5(4)
C16 C11 C12 C13 -0.1(4)
C3 C11 C12 C13 179.0(2)
C30 C29 C28 C27 0.8(4)
C21 C22 C23 C24 -1.2(4)
C25 C26 C27 C28 0.5(5)
C29 C28 C27 C26 -1.7(5)
C22 C23 C24 C25 0.3(5)
C26 C25 C24 C23 -178.6(3)
C30 C25 C24 C23 2.2(4)
